data_2223127
loop_
_publ_author_name
'Oyama, Dai'
'Kido, Masato'
'Orita, Ai'
'Takase, Tsugiko'

_publ_section_title
;(2,2'-Bipyridine-\k^2^<i>N</i>,<i>N</i>')chlorido[4'-(2,5-dimethoxyphenyl)-2,2':6',2''-terpyridine-\k^3^<i>N</i>,<i>N</i>',<i>N</i>'']ruthenium(II)
 hexafluoridophosphate acetonitrile monosolvate
;
_journal_coeditor_code IS2438
_journal_issue 9
_journal_name_full 'Acta Crystallographica Section E'
_journal_page_first m1117
_journal_page_last m1118
_journal_paper_doi 10.1107/S1600536809032589
_journal_volume 65
_journal_year 2009
_chemical_formula_iupac '[Ru Cl (C10 H8 N2) (C23 H19 N3 O2)] P1 F6, C2 H3 N'
_chemical_formula_moiety 'C33 H27 Cl N5 O2 Ru +, F6 P -, C2 H3 N '
_chemical_formula_sum 'C35 H30 Cl F6 N6 O2 P Ru'
_chemical_formula_weight 848.15
_chemical_name_systematic
;
(2,2'-Bipyridine-\k^2^<i>N</i>,<i>N</i>')chlorido[4'-(2,5-dimethoxyphenyl)-
2,2':6',2''-terpyridine-\k^3^<i>N</i>,<i>N</i>',<i>N</i>'']ruthenium(II)
hexafluoridophosphate acetonitrile monosolvate
;
_space_group_IT_number 61
_symmetry_cell_setting orthorhombic
_symmetry_space_group_name_Hall '-P 2ac 2ab'
_symmetry_space_group_name_H-M 'P b c a'
_cell_angle_alpha 90.0000
_cell_angle_beta 90.0000
_cell_angle_gamma 90.0000
_cell_formula_units_Z 8
_cell_length_a 13.8691(3)
_cell_length_b 16.1993(3)
_cell_length_c 31.5514(6)
_cell_measurement_reflns_used 82995
_cell_measurement_temperature 296.0(10)
_cell_measurement_theta_max 27.5
_cell_measurement_theta_min 3.0
_cell_volume 7088.6(2)
_computing_cell_refinement
;
<i>PROCESS-AUTO</i> (Rigaku, 1998)
;
_computing_data_collection
;
<i>PROCESS-AUTO</i> (Rigaku, 1998)
;
_computing_data_reduction
;
<i>CrystalStructure</i> (Rigaku Americas & Rigaku, 2007)
;
_computing_molecular_graphics
;
<i>ORTEP-3 for Windows</i> (Farrugia, 1997)
;
_computing_publication_material
;
<i>CrystalStructure</i> (Rigaku Americas & Rigaku, 2007)
;
_computing_structure_refinement
;
<i>CRYSTALS</i> (Betteridge <i>et al.</i>, 2003)
;
_computing_structure_solution
;
<i>SIR97</i> (Altomare <i>et al.</i>, 1999)
;
_diffrn_detector_area_resol_mean 10.00
_diffrn_measured_fraction_theta_full 0.998
_diffrn_measured_fraction_theta_max 0.998
_diffrn_measurement_device_type 'Rigaku R-AXIS RAPID'
_diffrn_measurement_method \w
_diffrn_radiation_type 'Mo K\a'
_diffrn_radiation_wavelength 0.71075
_diffrn_reflns_av_R_equivalents 0.036
_diffrn_reflns_limit_h_max 17
_diffrn_reflns_limit_h_min -17
_diffrn_reflns_limit_k_max 20
_diffrn_reflns_limit_k_min -21
_diffrn_reflns_limit_l_max 40
_diffrn_reflns_limit_l_min -40
_diffrn_reflns_number 102710
_diffrn_reflns_theta_full 27.48
_diffrn_reflns_theta_max 27.48
_exptl_absorpt_coefficient_mu 0.637
_exptl_absorpt_correction_T_max 0.950
_exptl_absorpt_correction_T_min 0.616
_exptl_absorpt_correction_type multi-scan
_exptl_absorpt_process_details '(<i>ABSCOR</i>; Higashi, 1995)'
_exptl_crystal_colour black
_exptl_crystal_density_diffrn 1.589
_exptl_crystal_density_method 'not measured'
_exptl_crystal_description platelet
_exptl_crystal_F_000 3424.00
_exptl_crystal_size_max 0.60
_exptl_crystal_size_mid 0.40
_exptl_crystal_size_min 0.08
_refine_diff_density_max 0.84
_refine_diff_density_min -0.59
_refine_ls_extinction_method none
_refine_ls_goodness_of_fit_ref 1.011
_refine_ls_hydrogen_treatment refall
_refine_ls_number_parameters 495
_refine_ls_number_reflns 8092
_refine_ls_R_factor_gt 0.0374
_refine_ls_shift/su_max 0.0000
_refine_ls_structure_factor_coef Fsqd
_refine_ls_weighting_details 'w = 1/[0.0008Fo^2^ + \s(Fo^2^)]/(4Fo^2^)'
_refine_ls_weighting_scheme calc
_refine_ls_wR_factor_ref 0.1110
_reflns_number_gt 5738
_reflns_number_total 8092
_reflns_threshold_expression F^2^>2\s(F^2^)
_cod_data_source_file is2438.cif
_cod_data_source_block I
_cod_original_cell_volume 7088.7(2)
_cod_original_formula_sum 'C35 H30 Cl F6 N6 O2 P Ru '
_cod_database_code 2223127
_cod_database_fobs_code 2223127

loop_
_symmetry_equiv_pos_site_id
_symmetry_equiv_pos_as_xyz
1 +X,+Y,+Z
2 1/2-X,1/2+Y,+Z
3 +X,1/2-Y,1/2+Z
4 1/2-X,-Y,1/2+Z
5 -X,-Y,-Z
6 1/2+X,1/2-Y,-Z
7 -X,1/2+Y,1/2-Z
8 1/2+X,+Y,1/2-Z

loop_
_atom_site_type_symbol
_atom_site_label
_atom_site_fract_x
_atom_site_fract_y
_atom_site_fract_z
_atom_site_U_iso_or_equiv
_atom_site_adp_type
_atom_site_calc_flag
_atom_site_refinement_flags
_atom_site_occupancy
_atom_site_disorder_assembly
_atom_site_disorder_group
Ru Ru1 0.09533(2) 0.785150(10) 0.691700(10) 0.03190(6) Uani d . 1.00 . .
Cl Cl1 -0.07112(6) 0.78760(5) 0.71355(2) 0.0516(2) Uani d . 1.00 . .
P P1 0.28023(11) 0.55855(8) 0.55490(4) 0.0907(4) Uani d . 1.00 . .
F F1 0.3430(3) 0.6325(2) 0.53818(13) 0.1835(19) Uani d . 1.00 . .
F F2 0.2173(4) 0.4867(2) 0.56854(18) 0.211(2) Uani d . 1.00 . .
F F3 0.1973(5) 0.6208(4) 0.5418(2) 0.135(2) Uiso d P 0.50 . .
F F4 0.3566(5) 0.5038(4) 0.5779(2) 0.127(2) Uiso d P 0.50 . .
F F5 0.2666(6) 0.6000(4) 0.6016(2) 0.132(2) Uiso d P 0.50 . .
F F6 0.2894(9) 0.5187(6) 0.5111(3) 0.195(3) Uiso d P 0.50 . .
F F7 0.2059(6) 0.6174(5) 0.5747(3) 0.163(3) Uiso d P 0.50 . .
F F8 0.3705(5) 0.5057(4) 0.5349(2) 0.133(2) Uiso d P 0.50 . .
F F9 0.3448(7) 0.5796(5) 0.5938(2) 0.160(2) Uiso d P 0.50 . .
F F10 0.2239(7) 0.5570(6) 0.5108(2) 0.167(3) Uiso d P 0.50 . .
O O1 0.12400(18) 0.83112(16) 0.90412(7) 0.0633(7) Uani d . 1.00 . .
O O2 0.41159(19) 0.59908(16) 0.92417(8) 0.0699(8) Uani d . 1.00 . .
N N1 0.11237(17) 0.90625(13) 0.71081(7) 0.0375(6) Uani d . 1.00 . .
N N2 0.13304(17) 0.76860(12) 0.75064(6) 0.0336(5) Uani d . 1.00 . .
N N3 0.09369(16) 0.65680(14) 0.69479(6) 0.0357(5) Uani d . 1.00 . .
N N4 0.23041(16) 0.78277(12) 0.66643(7) 0.0358(5) Uani d . 1.00 . .
N N5 0.06613(18) 0.80557(13) 0.62776(7) 0.0389(6) Uani d . 1.00 . .
N N6 0.1768(3) 0.4872(2) 0.86305(15) 0.1152(17) Uani d . 1.00 . .
C C1 0.1022(2) 0.97542(19) 0.68752(10) 0.0490(8) Uani d . 1.00 . .
C C2 0.1122(2) 1.0527(2) 0.70476(12) 0.0591(10) Uani d . 1.00 . .
C C3 0.1352(2) 1.06143(18) 0.74710(11) 0.0550(9) Uani d . 1.00 . .
C C4 0.1486(2) 0.99131(17) 0.77096(10) 0.0461(8) Uani d . 1.00 . .
C C5 0.1378(2) 0.91387(16) 0.75254(8) 0.0379(7) Uani d . 1.00 . .
C C6 0.15085(19) 0.83516(15) 0.77544(8) 0.0347(6) Uani d . 1.00 . .
C C7 0.1817(2) 0.82465(17) 0.81662(8) 0.0392(7) Uani d . 1.00 . .
C C8 0.1916(2) 0.74570(17) 0.83322(8) 0.0383(7) Uani d . 1.00 . .
C C9 0.1693(2) 0.67785(17) 0.80744(8) 0.0388(7) Uani d . 1.00 . .
C C10 0.1395(2) 0.69120(15) 0.76611(8) 0.0347(6) Uani d . 1.00 . .
C C11 0.1159(2) 0.62689(16) 0.73418(8) 0.0374(7) Uani d . 1.00 . .
C C12 0.1172(2) 0.54346(17) 0.74277(9) 0.0444(8) Uani d . 1.00 . .
C C13 0.0981(2) 0.48827(19) 0.71038(11) 0.0553(9) Uani d . 1.00 . .
C C14 0.0772(2) 0.5174(2) 0.67092(11) 0.0609(10) Uani d . 1.00 . .
C C15 0.0751(2) 0.60201(18) 0.66405(9) 0.0510(9) Uani d . 1.00 . .
C C16 0.2300(2) 0.73057(17) 0.87661(8) 0.0416(7) Uani d . 1.00 . .
C C17 0.1949(2) 0.77434(19) 0.91198(9) 0.0476(8) Uani d . 1.00 . .
C C18 0.2308(2) 0.7558(2) 0.95182(10) 0.0613(10) Uani d . 1.00 . .
C C19 0.3015(2) 0.6975(2) 0.95717(10) 0.0602(10) Uani d . 1.00 . .
C C20 0.3381(2) 0.6556(2) 0.92280(10) 0.0534(9) Uani d . 1.00 . .
C C21 0.3013(2) 0.67203(18) 0.88303(9) 0.0461(8) Uani d . 1.00 . .
C C22 0.0980(4) 0.8867(3) 0.93613(16) 0.125(2) Uani d . 1.00 . .
C C23 0.4600(3) 0.5899(2) 0.96367(13) 0.0905(15) Uani d . 1.00 . .
C C24 0.3119(2) 0.77412(17) 0.68875(10) 0.0448(8) Uani d . 1.00 . .
C C25 0.4017(2) 0.77157(19) 0.67025(13) 0.0561(10) Uani d . 1.00 . .
C C26 0.4093(2) 0.7782(2) 0.62678(15) 0.0699(12) Uani d . 1.00 . .
C C27 0.3254(2) 0.7889(2) 0.60369(12) 0.0678(11) Uani d . 1.00 . .
C C28 0.2365(2) 0.79113(17) 0.62360(9) 0.0436(7) Uani d . 1.00 . .
C C29 0.1442(2) 0.80328(17) 0.60169(9) 0.0427(7) Uani d . 1.00 . .
C C30 0.1343(3) 0.8150(2) 0.55851(10) 0.0622(10) Uani d . 1.00 . .
C C31 0.0462(3) 0.8315(2) 0.54151(10) 0.0658(11) Uani d . 1.00 . .
C C32 -0.0323(2) 0.8366(2) 0.56786(10) 0.0592(10) Uani d . 1.00 . .
C C33 -0.0201(2) 0.82218(18) 0.61080(9) 0.0475(8) Uani d . 1.00 . .
C C34 0.1426(3) 0.5146(2) 0.89184(15) 0.0766(13) Uani d . 1.00 . .
C C35 0.0968(3) 0.5501(3) 0.92876(18) 0.110(2) Uani d . 1.00 . .
H H1 0.0874 0.9705 0.6582 0.058 Uiso c R 1.00 . .
H H2 0.1031 1.1003 0.6876 0.071 Uiso c R 1.00 . .
H H3 0.1417 1.1145 0.7596 0.066 Uiso c R 1.00 . .
H H4 0.1654 0.9957 0.8001 0.055 Uiso c R 1.00 . .
H H5 0.1950 0.8714 0.8338 0.047 Uiso c R 1.00 . .
H H6 0.1746 0.6232 0.8182 0.046 Uiso c R 1.00 . .
H H7 0.1313 0.5241 0.7705 0.053 Uiso c R 1.00 . .
H H8 0.0983 0.4306 0.7157 0.066 Uiso c R 1.00 . .
H H9 0.0657 0.4804 0.6481 0.073 Uiso c R 1.00 . .
H H10 0.0596 0.6220 0.6366 0.061 Uiso c R 1.00 . .
H H11 0.2061 0.7844 0.9758 0.074 Uiso c R 1.00 . .
H H12 0.3250 0.6857 0.9848 0.072 Uiso c R 1.00 . .
H H13 0.3254 0.6426 0.8592 0.055 Uiso c R 1.00 . .
H H14 0.0702 0.9360 0.9229 0.150 Uiso c R 1.00 . .
H H15 0.0504 0.8615 0.9551 0.150 Uiso c R 1.00 . .
H H16 0.1554 0.9022 0.9524 0.150 Uiso c R 1.00 . .
H H17 0.4645 0.6440 0.9775 0.109 Uiso c R 1.00 . .
H H18 0.4241 0.5518 0.9819 0.109 Uiso c R 1.00 . .
H H19 0.5250 0.5682 0.9588 0.109 Uiso c R 1.00 . .
H H20 0.3077 0.7693 0.7187 0.054 Uiso c R 1.00 . .
H H21 0.4582 0.7652 0.6870 0.067 Uiso c R 1.00 . .
H H22 0.4702 0.7757 0.6130 0.083 Uiso c R 1.00 . .
H H23 0.3292 0.7949 0.5738 0.082 Uiso c R 1.00 . .
H H24 0.1893 0.8120 0.5407 0.075 Uiso c R 1.00 . .
H H25 0.0388 0.8399 0.5119 0.079 Uiso c R 1.00 . .
H H26 -0.0943 0.8494 0.5568 0.071 Uiso c R 1.00 . .
H H27 -0.0749 0.8244 0.6288 0.057 Uiso c R 1.00 . .
H H28 0.1419 0.5893 0.9417 0.132 Uiso c R 1.00 . .
H H29 0.0809 0.5067 0.9492 0.132 Uiso c R 1.00 . .
H H30 0.0378 0.5792 0.9205 0.132 Uiso c R 1.00 . .

loop_
_atom_site_aniso_label
_atom_site_aniso_U_11
_atom_site_aniso_U_22
_atom_site_aniso_U_33
_atom_site_aniso_U_12
_atom_site_aniso_U_13
_atom_site_aniso_U_23
Ru1 0.03289(13) 0.03422(12) 0.02858(12) -0.00031(9) -0.00081(8) 0.00003(8)
Cl1 0.0380(4) 0.0673(4) 0.0496(4) 0.0000(3) 0.0067(3) 0.0027(3)
P1 0.1047(10) 0.0843(8) 0.0833(7) 0.0299(7) -0.0148(7) 0.0013(6)
F1 0.217(4) 0.135(3) 0.198(4) -0.048(3) 0.063(3) 0.027(2)
F2 0.232(5) 0.116(2) 0.286(6) -0.057(3) 0.019(4) 0.040(3)
O1 0.0577(15) 0.0826(17) 0.0495(12) 0.0089(13) 0.0019(11) -0.0175(11)
O2 0.0721(18) 0.0796(17) 0.0579(14) 0.0122(13) -0.0194(12) 0.0128(12)
N1 0.0372(13) 0.0350(11) 0.0403(12) 0.0010(9) -0.0004(9) 0.0022(9)
N2 0.0359(12) 0.0349(10) 0.0300(10) 0.0001(9) 0.0014(9) -0.0006(8)
N3 0.0386(13) 0.0371(11) 0.0316(10) -0.0018(9) -0.0006(9) -0.0034(8)
N4 0.0345(12) 0.0326(10) 0.0404(11) -0.0010(9) 0.0006(9) -0.0029(9)
N5 0.0438(14) 0.0383(11) 0.0346(11) -0.0040(10) -0.0026(10) 0.0008(9)
N6 0.164(4) 0.073(2) 0.109(3) -0.024(2) 0.049(3) -0.009(2)
C1 0.057(2) 0.0413(15) 0.0482(16) -0.0014(14) -0.0045(14) 0.0072(12)
C2 0.063(2) 0.0361(15) 0.078(2) 0.0009(15) -0.0082(18) 0.0108(15)
C3 0.052(2) 0.0349(14) 0.078(2) -0.0009(14) -0.0027(18) -0.0034(14)
C4 0.0459(18) 0.0400(14) 0.0526(16) -0.0036(13) -0.0030(14) -0.0071(12)
C5 0.0345(15) 0.0370(13) 0.0420(14) -0.0005(11) 0.0022(12) -0.0015(11)
C6 0.0311(14) 0.0362(13) 0.0368(12) -0.0002(11) 0.0030(10) -0.0050(10)
C7 0.0389(16) 0.0429(14) 0.0356(13) -0.0045(12) -0.0004(11) -0.0062(11)
C8 0.0342(15) 0.0467(14) 0.0341(13) -0.0025(12) 0.0007(11) -0.0013(11)
C9 0.0410(16) 0.0392(14) 0.0362(13) 0.0002(12) -0.0024(11) 0.0029(11)
C10 0.0337(14) 0.0344(12) 0.0361(12) 0.0005(11) -0.0004(11) -0.0029(10)
C11 0.0370(16) 0.0389(14) 0.0364(13) -0.0001(11) 0.0003(11) -0.0037(11)
C12 0.0468(18) 0.0384(13) 0.0480(16) 0.0015(13) -0.0011(13) -0.0006(12)
C13 0.064(2) 0.0365(15) 0.065(2) 0.0006(14) -0.0008(17) -0.0074(14)
C14 0.081(2) 0.0491(18) 0.0523(18) -0.0067(17) -0.0028(18) -0.0184(15)
C15 0.066(2) 0.0468(16) 0.0400(15) -0.0034(15) -0.0049(14) -0.0083(12)
C16 0.0433(17) 0.0496(16) 0.0318(12) -0.0108(13) -0.0016(11) 0.0009(11)
C17 0.0477(18) 0.0584(18) 0.0368(14) -0.0078(15) 0.0009(12) -0.0044(12)
C18 0.068(2) 0.083(2) 0.0324(14) -0.018(2) 0.0028(15) -0.0043(15)
C19 0.069(2) 0.077(2) 0.0344(15) -0.0134(19) -0.0092(15) 0.0111(14)
C20 0.059(2) 0.0560(18) 0.0455(16) -0.0121(16) -0.0117(14) 0.0101(14)
C21 0.0506(19) 0.0511(16) 0.0365(14) -0.0068(14) -0.0055(12) 0.0026(12)
C22 0.154(5) 0.132(4) 0.090(3) 0.062(3) -0.023(3) -0.053(3)
C23 0.104(3) 0.090(2) 0.077(2) 0.011(2) -0.047(2) 0.017(2)
C24 0.0373(16) 0.0424(15) 0.0546(17) 0.0003(12) -0.0027(13) -0.0055(12)
C25 0.0349(17) 0.0505(18) 0.083(2) -0.0001(13) -0.0053(16) -0.0052(16)
C26 0.041(2) 0.078(2) 0.091(2) -0.0019(17) 0.0197(19) -0.008(2)
C27 0.058(2) 0.091(2) 0.055(2) -0.006(2) 0.0189(17) -0.0058(18)
C28 0.0441(17) 0.0442(15) 0.0425(14) -0.0023(13) 0.0073(12) -0.0029(12)
C29 0.0496(18) 0.0418(15) 0.0369(13) -0.0055(13) 0.0016(12) -0.0018(11)
C30 0.073(2) 0.079(2) 0.0346(15) -0.010(2) 0.0076(16) -0.0001(15)
C31 0.087(2) 0.073(2) 0.0366(15) -0.011(2) -0.0155(18) 0.0067(15)
C32 0.071(2) 0.0543(18) 0.0524(17) -0.0112(17) -0.0247(17) 0.0096(14)
C33 0.0445(18) 0.0510(16) 0.0470(15) -0.0059(14) -0.0091(13) 0.0050(13)
C34 0.091(3) 0.058(2) 0.081(2) -0.014(2) 0.011(2) 0.003(2)
C35 0.112(4) 0.089(3) 0.128(4) -0.028(2) 0.042(3) -0.023(3)

loop_
_atom_type_symbol
_atom_type_description
_atom_type_scat_dispersion_real
_atom_type_scat_dispersion_imag
_atom_type_scat_source
Ru Ru -1.259 0.836
;
International Tables for Crystallography
(1992, Vol. C, Tables 4.2.6.8 and 6.1.1.4)
;
C C 0.003 0.002
;
International Tables for Crystallography
(1992, Vol. C, Tables 4.2.6.8 and 6.1.1.4)
;
H H 0.000 0.000
;
International Tables for Crystallography
(1992, Vol. C, Table 6.1.1.4)
;
N N 0.006 0.003
;
International Tables for Crystallography
(1992, Vol. C, Tables 4.2.6.8 and 6.1.1.4)
;
O O 0.011 0.006
;
International Tables for Crystallography
(1992, Vol. C, Tables 4.2.6.8 and 6.1.1.4)
;
Cl Cl 0.148 0.159
;
International Tables for Crystallography
(1992, Vol. C, Tables 4.2.6.8 and 6.1.1.4)
;
P P 0.102 0.094
;
International Tables for Crystallography
(1992, Vol. C, Tables 4.2.6.8 and 6.1.1.4)
;
F F 0.017 0.010
;
International Tables for Crystallography
(1992, Vol. C, Tables 4.2.6.8 and 6.1.1.4)
;

loop_
_geom_angle_atom_site_label_1
_geom_angle_atom_site_label_2
_geom_angle_atom_site_label_3
_geom_angle_site_symmetry_1
_geom_angle_site_symmetry_2
_geom_angle_site_symmetry_3
_geom_angle
_geom_angle_publ_flag
Cl1 Ru1 N1 . . . 90.60(6) no
Cl1 Ru1 N2 . . . 89.22(7) no
Cl1 Ru1 N3 . . . 89.58(6) no
Cl1 Ru1 N4 . . . 173.57(6) no
Cl1 Ru1 N5 . . . 95.06(7) no
N1 Ru1 N2 . . . 79.72(8) n
N1 Ru1 N3 . . . 159.40(8) no
N1 Ru1 N4 . . . 91.55(8) no
N1 Ru1 N5 . . . 98.86(8) no
N2 Ru1 N3 . . . 79.69(7) n
N2 Ru1 N4 . . . 97.12(9) no
N2 Ru1 N5 . . . 175.52(9) no
N3 Ru1 N4 . . . 90.54(8) no
N3 Ru1 N5 . . . 101.64(7) no
N4 Ru1 N5 . . . 78.63(9) n
F1 P1 F2 . . . 176.8(2) no
F1 P1 F3 . . . 80.2(3) no
F1 P1 F4 . . . 102.3(3) no
F1 P1 F5 . . . 93.1(3) no
F1 P1 F6 . . . 88.5(4) no
F1 P1 F7 . . . 92.0(3) no
F1 P1 F8 . . . 81.1(3) no
F1 P1 F9 . . . 77.2(3) no
F1 P1 F10 . . . 89.5(3) no
F2 P1 F3 . . . 98.3(3) no
F2 P1 F4 . . . 79.8(3) no
F2 P1 F5 . . . 89.6(3) no
F2 P1 F6 . . . 88.8(4) no
F2 P1 F7 . . . 88.6(3) no
F2 P1 F8 . . . 98.5(3) no
F2 P1 F9 . . . 106.0(4) no
F2 P1 F10 . . . 87.4(4) no
F3 P1 F4 . . . 167.4(4) no
F3 P1 F5 . . . 83.7(4) no
F3 P1 F6 . . . 95.3(5) no
F4 P1 F5 . . . 83.8(3) no
F4 P1 F6 . . . 97.1(5) no
F5 P1 F6 . . . 178.0(5) no
F7 P1 F8 . . . 172.1(4) no
F7 P1 F9 . . . 85.9(5) no
F7 P1 F10 . . . 92.1(5) no
F8 P1 F9 . . . 88.8(4) no
F8 P1 F10 . . . 91.7(4) no
F9 P1 F10 . . . 166.4(4) no
C17 O1 C22 . . . 119.1(3) n
C20 O2 C23 . . . 116.6(2) n
Ru1 N1 C1 . . . 128.21(19) no
Ru1 N1 C5 . . . 113.32(16) no
C1 N1 C5 . . . 118.5(2) no
Ru1 N2 C6 . . . 119.35(16) no
Ru1 N2 C10 . . . 119.39(16) no
C6 N2 C10 . . . 121.2(2) no
Ru1 N3 C11 . . . 113.17(16) no
Ru1 N3 C15 . . . 129.04(17) no
C11 N3 C15 . . . 117.8(2) no
Ru1 N4 C24 . . . 124.92(19) no
Ru1 N4 C28 . . . 116.36(18) no
C24 N4 C28 . . . 118.7(2) no
Ru1 N5 C29 . . . 115.22(19) no
Ru1 N5 C33 . . . 126.37(19) no
C29 N5 C33 . . . 118.4(2) no
N1 C1 C2 . . . 122.1(2) no
C1 C2 C3 . . . 120.0(3) no
C2 C3 C4 . . . 118.4(2) no
C3 C4 C5 . . . 120.1(2) no
N1 C5 C4 . . . 120.7(2) no
N1 C5 C6 . . . 115.1(2) no
C4 C5 C6 . . . 124.1(2) no
N2 C6 C5 . . . 112.5(2) no
N2 C6 C7 . . . 120.2(2) no
C5 C6 C7 . . . 127.3(2) no
C6 C7 C8 . . . 120.0(2) no
C7 C8 C9 . . . 118.8(2) no
C7 C8 C16 . . . 122.3(2) no
C9 C8 C16 . . . 118.9(2) no
C8 C9 C10 . . . 119.3(2) no
N2 C10 C9 . . . 120.4(2) no
N2 C10 C11 . . . 113.1(2) no
C9 C10 C11 . . . 126.5(2) no
N3 C11 C10 . . . 114.6(2) no
N3 C11 C12 . . . 121.9(2) no
C10 C11 C12 . . . 123.5(2) no
C11 C12 C13 . . . 119.1(2) no
C12 C13 C14 . . . 119.4(2) no
C13 C14 C15 . . . 119.3(3) no
N3 C15 C14 . . . 122.5(2) no
C8 C16 C17 . . . 121.5(2) no
C8 C16 C21 . . . 120.1(2) no
C17 C16 C21 . . . 118.4(2) no
O1 C17 C16 . . . 116.3(2) no
O1 C17 C18 . . . 124.7(2) no
C16 C17 C18 . . . 119.0(2) no
C17 C18 C19 . . . 121.2(3) no
C18 C19 C20 . . . 120.4(3) no
O2 C20 C19 . . . 125.4(3) no
O2 C20 C21 . . . 115.6(2) no
C19 C20 C21 . . . 119.0(3) no
C16 C21 C20 . . . 121.9(2) no
N4 C24 C25 . . . 123.0(3) no
C24 C25 C26 . . . 119.2(3) no
C25 C26 C27 . . . 118.0(3) no
C26 C27 C28 . . . 120.9(3) no
N4 C28 C27 . . . 120.2(2) no
N4 C28 C29 . . . 115.3(2) no
C27 C28 C29 . . . 124.5(2) no
N5 C29 C28 . . . 114.4(2) no
N5 C29 C30 . . . 120.8(3) no
C28 C29 C30 . . . 124.8(3) no
C29 C30 C31 . . . 120.4(3) no
C30 C31 C32 . . . 119.0(3) no
C31 C32 C33 . . . 119.0(3) no
N5 C33 C32 . . . 122.4(2) no
N6 C34 C35 . . . 179.0(5) no
N1 C1 H1 . . . 118.9 no
C2 C1 H1 . . . 119.0 no
C1 C2 H2 . . . 120.2 no
C3 C2 H2 . . . 119.8 no
C2 C3 H3 . . . 121.1 no
C4 C3 H3 . . . 120.5 no
C3 C4 H4 . . . 120.1 no
C5 C4 H4 . . . 119.8 no
C6 C7 H5 . . . 120.0 no
C8 C7 H5 . . . 120.0 no
C8 C9 H6 . . . 120.4 no
C10 C9 H6 . . . 120.3 no
C11 C12 H7 . . . 120.5 no
C13 C12 H7 . . . 120.5 no
C12 C13 H8 . . . 120.3 no
C14 C13 H8 . . . 120.3 no
C13 C14 H9 . . . 120.6 no
C15 C14 H9 . . . 120.0 no
N3 C15 H10 . . . 118.6 no
C14 C15 H10 . . . 119.0 no
C17 C18 H11 . . . 119.1 no
C19 C18 H11 . . . 119.7 no
C18 C19 H12 . . . 119.8 no
C20 C19 H12 . . . 119.8 no
C16 C21 H13 . . . 118.7 no
C20 C21 H13 . . . 119.4 no
O1 C22 H14 . . . 108.6 no
O1 C22 H15 . . . 110.4 no
O1 C22 H16 . . . 109.5 no
H14 C22 H15 . . . 109.5 no
H14 C22 H16 . . . 109.5 no
H15 C22 H16 . . . 109.5 no
O2 C23 H17 . . . 109.0 no
O2 C23 H18 . . . 110.0 no
O2 C23 H19 . . . 109.5 no
H17 C23 H18 . . . 109.5 no
H17 C23 H19 . . . 109.5 no
H18 C23 H19 . . . 109.5 no
N4 C24 H20 . . . 118.7 no
C25 C24 H20 . . . 118.4 no
C24 C25 H21 . . . 120.9 no
C26 C25 H21 . . . 119.9 no
C25 C26 H22 . . . 121.2 no
C27 C26 H22 . . . 120.8 no
C26 C27 H23 . . . 119.3 no
C28 C27 H23 . . . 119.8 no
C29 C30 H24 . . . 119.8 no
C31 C30 H24 . . . 119.9 no
C30 C31 H25 . . . 120.9 no
C32 C31 H25 . . . 120.1 no
C31 C32 H26 . . . 120.5 no
C33 C32 H26 . . . 120.5 no
N5 C33 H27 . . . 118.9 no
C32 C33 H27 . . . 118.7 no
C34 C35 H28 . . . 108.3 no
C34 C35 H29 . . . 110.0 no
C34 C35 H30 . . . 110.1 no
H28 C35 H29 . . . 109.5 no
H28 C35 H30 . . . 109.5 no
H29 C35 H30 . . . 109.5 no

loop_
_geom_bond_atom_site_label_1
_geom_bond_atom_site_label_2
_geom_bond_site_symmetry_1
_geom_bond_site_symmetry_2
_geom_bond_distance
_geom_bond_publ_flag
Ru1 Cl1 . . 2.4096(8) yes
Ru1 N1 . . 2.066(2) yes
Ru1 N2 . . 1.9503(19) yes
Ru1 N3 . . 2.082(2) yes
Ru1 N4 . . 2.036(2) yes
Ru1 N5 . . 2.084(2) yes
P1 F1 . . 1.573(4) no
P1 F2 . . 1.517(4) no
P1 F3 . . 1.585(7) no
P1 F4 . . 1.560(7) no
P1 F5 . . 1.631(7) no
P1 F6 . . 1.529(10) no
P1 F7 . . 1.537(9) no
P1 F8 . . 1.642(7) no
P1 F9 . . 1.557(9) no
P1 F10 . . 1.596(9) no
O1 C17 . . 1.369(4) n
O1 C22 . . 1.400(5) n
O2 C20 . . 1.371(4) n
O2 C23 . . 1.423(5) n
N1 C1 . . 1.347(3) no
N1 C5 . . 1.369(3) no
N2 C6 . . 1.355(3) no
N2 C10 . . 1.348(3) no
N3 C11 . . 1.369(3) no
N3 C15 . . 1.340(3) no
N4 C24 . . 1.339(3) no
N4 C28 . . 1.361(3) no
N5 C29 . . 1.361(3) no
N5 C33 . . 1.337(3) no
N6 C34 . . 1.116(6) no
C1 C2 . . 1.372(4) no
C2 C3 . . 1.381(5) no
C3 C4 . . 1.375(4) no
C4 C5 . . 1.391(3) no
C5 C6 . . 1.477(3) no
C6 C7 . . 1.378(3) no
C7 C8 . . 1.389(3) no
C8 C9 . . 1.402(3) no
C8 C16 . . 1.489(3) no
C9 C10 . . 1.385(3) no
C10 C11 . . 1.486(3) no
C11 C12 . . 1.379(3) no
C12 C13 . . 1.384(4) no
C13 C14 . . 1.363(4) no
C14 C15 . . 1.387(4) no
C16 C17 . . 1.409(3) no
C16 C21 . . 1.385(4) no
C17 C18 . . 1.385(4) no
C18 C19 . . 1.371(5) no
C19 C20 . . 1.376(4) no
C20 C21 . . 1.380(4) no
C24 C25 . . 1.376(4) no
C25 C26 . . 1.380(6) no
C26 C27 . . 1.383(5) no
C27 C28 . . 1.384(5) no
C28 C29 . . 1.468(4) no
C29 C30 . . 1.383(4) no
C30 C31 . . 1.360(5) no
C31 C32 . . 1.373(5) no
C32 C33 . . 1.385(4) no
C34 C35 . . 1.447(7) no
C1 H1 . . 0.950 no
C2 H2 . . 0.950 no
C3 H3 . . 0.950 no
C4 H4 . . 0.950 no
C7 H5 . . 0.950 no
C9 H6 . . 0.950 no
C12 H7 . . 0.950 no
C13 H8 . . 0.950 no
C14 H9 . . 0.950 no
C15 H10 . . 0.950 no
C18 H11 . . 0.950 no
C19 H12 . . 0.950 no
C21 H13 . . 0.950 no
C22 H14 . . 0.980 no
C22 H15 . . 0.980 no
C22 H16 . . 0.980 no
C23 H17 . . 0.980 no
C23 H18 . . 0.980 no
C23 H19 . . 0.980 no
C24 H20 . . 0.950 no
C25 H21 . . 0.950 no
C26 H22 . . 0.950 no
C27 H23 . . 0.950 no
C30 H24 . . 0.950 no
C31 H25 . . 0.950 no
C32 H26 . . 0.950 no
C33 H27 . . 0.950 no
C35 H28 . . 0.980 no
C35 H29 . . 0.980 no
C35 H30 . . 0.980 no

loop_
_geom_torsion_atom_site_label_1
_geom_torsion_atom_site_label_2
_geom_torsion_atom_site_label_3
_geom_torsion_atom_site_label_4
_geom_torsion_site_symmetry_1
_geom_torsion_site_symmetry_2
_geom_torsion_site_symmetry_3
_geom_torsion_site_symmetry_4
_geom_torsion
_geom_torsion_publ_flag
Cl1 Ru1 N1 C1 . . . . -92.6(2) ?
Cl1 Ru1 N1 C5 . . . . 87.90(18) ?
Cl1 Ru1 N2 C6 . . . . -90.20(19) ?
Cl1 Ru1 N2 C10 . . . . 88.8(2) ?
Cl1 Ru1 N3 C11 . . . . -87.82(17) ?
Cl1 Ru1 N3 C15 . . . . 92.8(2) ?
Cl1 Ru1 N5 C29 . . . . -175.68(17) ?
Cl1 Ru1 N5 C33 . . . . 6.0(2) ?
N1 Ru1 N2 C6 . . . . 0.6(2) ?
N1 Ru1 N2 C10 . . . . 179.6(2) ?
N2 Ru1 N1 C1 . . . . 178.3(2) ?
N2 Ru1 N1 C5 . . . . -1.20(18) ?
N1 Ru1 N3 C11 . . . . 2.8(3) ?
N1 Ru1 N3 C15 . . . . -176.6(2) ?
N3 Ru1 N1 C1 . . . . 177.0(2) ?
N3 Ru1 N1 C5 . . . . -2.5(3) ?
N1 Ru1 N4 C24 . . . . 78.3(2) ?
N1 Ru1 N4 C28 . . . . -101.35(18) ?
N4 Ru1 N1 C1 . . . . 81.4(2) ?
N4 Ru1 N1 C5 . . . . -98.16(19) ?
N1 Ru1 N5 C29 . . . . 92.92(19) ?
N1 Ru1 N5 C33 . . . . -85.4(2) ?
N5 Ru1 N1 C1 . . . . 2.6(2) ?
N5 Ru1 N1 C5 . . . . -176.89(19) ?
N2 Ru1 N3 C11 . . . . 1.47(18) ?
N2 Ru1 N3 C15 . . . . -177.9(2) ?
N3 Ru1 N2 C6 . . . . -179.91(18) ?
N3 Ru1 N2 C10 . . . . -0.9(2) ?
N2 Ru1 N4 C24 . . . . -1.5(2) ?
N2 Ru1 N4 C28 . . . . 178.82(18) ?
N4 Ru1 N2 C6 . . . . 90.8(2) ?
N4 Ru1 N2 C10 . . . . -90.1(2) ?
N3 Ru1 N4 C24 . . . . -81.2(2) ?
N3 Ru1 N4 C28 . . . . 99.14(18) ?
N4 Ru1 N3 C11 . . . . 98.61(18) ?
N4 Ru1 N3 C15 . . . . -80.8(2) ?
N3 Ru1 N5 C29 . . . . -85.07(19) ?
N3 Ru1 N5 C33 . . . . 96.6(2) ?
N5 Ru1 N3 C11 . . . . 177.11(18) ?
N5 Ru1 N3 C15 . . . . -2.3(2) ?
N4 Ru1 N5 C29 . . . . 3.12(18) ?
N4 Ru1 N5 C33 . . . . -175.2(2) ?
N5 Ru1 N4 C24 . . . . 177.0(2) ?
N5 Ru1 N4 C28 . . . . -2.62(17) ?
C22 O1 C17 C16 . . . . -168.8(3) ?
C22 O1 C17 C18 . . . . 13.5(5) ?
C23 O2 C20 C19 . . . . -7.0(5) ?
C23 O2 C20 C21 . . . . 171.2(3) ?
Ru1 N1 C1 C2 . . . . 177.5(2) ?
Ru1 N1 C5 C4 . . . . -177.5(2) ?
Ru1 N1 C5 C6 . . . . 1.6(2) ?
C1 N1 C5 C4 . . . . 2.9(4) ?
C1 N1 C5 C6 . . . . -178.0(2) ?
C5 N1 C1 C2 . . . . -3.0(4) ?
Ru1 N2 C6 C5 . . . . 0.2(2) ?
Ru1 N2 C6 C7 . . . . -177.1(2) ?
Ru1 N2 C10 C9 . . . . 177.8(2) ?
Ru1 N2 C10 C11 . . . . 0.2(2) ?
C6 N2 C10 C9 . . . . -3.1(4) ?
C6 N2 C10 C11 . . . . 179.2(2) ?
C10 N2 C6 C5 . . . . -178.9(2) ?
C10 N2 C6 C7 . . . . 3.8(3) ?
Ru1 N3 C11 C10 . . . . -1.8(2) ?
Ru1 N3 C11 C12 . . . . 179.0(2) ?
Ru1 N3 C15 C14 . . . . 179.7(2) ?
C11 N3 C15 C14 . . . . 0.3(4) ?
C15 N3 C11 C10 . . . . 177.7(2) ?
C15 N3 C11 C12 . . . . -1.5(4) ?
Ru1 N4 C24 C25 . . . . 179.0(2) ?
Ru1 N4 C28 C27 . . . . -179.0(2) ?
Ru1 N4 C28 C29 . . . . 1.8(2) ?
C24 N4 C28 C27 . . . . 1.3(3) ?
C24 N4 C28 C29 . . . . -177.9(2) ?
C28 N4 C24 C25 . . . . -1.4(3) ?
Ru1 N5 C29 C28 . . . . -3.1(2) ?
Ru1 N5 C29 C30 . . . . 179.3(2) ?
Ru1 N5 C33 C32 . . . . 178.7(2) ?
C29 N5 C33 C32 . . . . 0.4(4) ?
C33 N5 C29 C28 . . . . 175.4(2) ?
C33 N5 C29 C30 . . . . -2.2(4) ?
N1 C1 C2 C3 . . . . 1.2(5) ?
C1 C2 C3 C4 . . . . 0.8(5) ?
C2 C3 C4 C5 . . . . -0.9(4) ?
C3 C4 C5 N1 . . . . -1.0(4) ?
C3 C4 C5 C6 . . . . 179.9(2) ?
N1 C5 C6 N2 . . . . -1.2(3) ?
N1 C5 C6 C7 . . . . 175.9(2) ?
C4 C5 C6 N2 . . . . 177.9(2) ?
C4 C5 C6 C7 . . . . -5.0(4) ?
N2 C6 C7 C8 . . . . -2.0(4) ?
C5 C6 C7 C8 . . . . -178.9(2) ?
C6 C7 C8 C9 . . . . -0.4(4) ?
C6 C7 C8 C16 . . . . 176.4(2) ?
C7 C8 C9 C10 . . . . 1.0(4) ?
C7 C8 C16 C17 . . . . 48.6(4) ?
C7 C8 C16 C21 . . . . -131.9(3) ?
C9 C8 C16 C17 . . . . -134.7(3) ?
C9 C8 C16 C21 . . . . 44.8(3) ?
C16 C8 C9 C10 . . . . -175.8(2) ?
C8 C9 C10 N2 . . . . 0.7(4) ?
C8 C9 C10 C11 . . . . 178.0(2) ?
N2 C10 C11 N3 . . . . 1.1(3) ?
N2 C10 C11 C12 . . . . -179.7(2) ?
C9 C10 C11 N3 . . . . -176.4(2) ?
C9 C10 C11 C12 . . . . 2.8(4) ?
N3 C11 C12 C13 . . . . 1.8(4) ?
C10 C11 C12 C13 . . . . -177.3(2) ?
C11 C12 C13 C14 . . . . -0.8(4) ?
C12 C13 C14 C15 . . . . -0.4(5) ?
C13 C14 C15 N3 . . . . 0.6(5) ?
C8 C16 C17 O1 . . . . 0.0(3) ?
C8 C16 C17 C18 . . . . 177.8(3) ?
C8 C16 C21 C20 . . . . -179.4(2) ?
C17 C16 C21 C20 . . . . 0.2(4) ?
C21 C16 C17 O1 . . . . -179.6(2) ?
C21 C16 C17 C18 . . . . -1.7(4) ?
O1 C17 C18 C19 . . . . 179.4(3) ?
C16 C17 C18 C19 . . . . 1.8(5) ?
C17 C18 C19 C20 . . . . -0.2(5) ?
C18 C19 C20 O2 . . . . 176.8(3) ?
C18 C19 C20 C21 . . . . -1.3(5) ?
O2 C20 C21 C16 . . . . -177.0(2) ?
C19 C20 C21 C16 . . . . 1.4(4) ?
N4 C24 C25 C26 . . . . 0.0(3) ?
C24 C25 C26 C27 . . . . 1.3(5) ?
C25 C26 C27 C28 . . . . -1.3(5) ?
C26 C27 C28 N4 . . . . 0.0(4) ?
C26 C27 C28 C29 . . . . 179.2(3) ?
N4 C28 C29 N5 . . . . 0.9(3) ?
N4 C28 C29 C30 . . . . 178.4(2) ?
C27 C28 C29 N5 . . . . -178.3(2) ?
C27 C28 C29 C30 . . . . -0.8(4) ?
N5 C29 C30 C31 . . . . 2.0(4) ?
C28 C29 C30 C31 . . . . -175.4(3) ?
C29 C30 C31 C32 . . . . 0.2(4) ?
C30 C31 C32 C33 . . . . -1.9(5) ?
C31 C32 C33 N5 . . . . 1.7(4) ?
